data_2101800
loop_
_publ_author_name
'Marsh, R. E.'

_publ_section_title
;
 The perils of <i>Cc</i> revisited
;
_journal_issue 2
_journal_name_full 'Acta Crystallographica Section B'
_journal_page_first 317
_journal_page_last 322
_journal_paper_doi 10.1107/S010876819601381X
_journal_volume 53
_journal_year 1997
_chemical_formula_moiety 'C21 H50 O8 Cl4 Al4'
_chemical_formula_sum 'C21 H50 Al4 Cl4 O8'
_space_group_IT_number 15
_symmetry_cell_setting monoclinic
_symmetry_space_group_name_Hall '-C 2yc'
_symmetry_space_group_name_H-M 'C 1 2/c 1'
_audit_creation_method CSD-QUEST3D-V5
_cell_angle_alpha 90
_cell_angle_beta 97.67(2)
_cell_angle_gamma 90
_cell_formula_units_Z 4
_cell_length_a 15.805(5)
_cell_length_b 12.727(3)
_cell_length_c 18.157(5)
_cell_volume 3619.6(17)
_cod_data_source_file an0533.cif
_cod_data_source_block CSD_CIF_MIF_VUNSAY01
_cod_depositor_comments
;

  Added moiety chemical formula from Marsh (1997) paper. The summary
  chemical formula is calculated from moiety formula using 'AdHocParser'
  (svn://www.crystallography.net/cod-tools/trunk/Formulae/AdHocParser.yp,
  revision 1441.)

  Removing 17 atoms which were symmetric equivalents of the atoms from
  the asymmetric unit.

  Andrius Merkys
  2013-11-06
;
_cod_original_sg_symbol_H-M 'C 2/c'
_cod_database_code 2101800

loop_
_symmetry_equiv_pos_as_xyz
x,y,z
-x,y,1/2-z
1/2+x,1/2+y,z
1/2-x,1/2+y,1/2-z
-x,-y,-z
x,-y,-1/2+z
-1/2-x,-1/2-y,-z
-1/2+x,-1/2-y,-1/2+z

loop_
_atom_site_label
_atom_site_fract_x
_atom_site_fract_y
_atom_site_fract_z
_atom_site_type_symbol
Al1 -.0173 .2606 .1520 Al
Al2 .0912 .1237 .2482 Al
Cl1 -.0396 .2750 .0304 Cl
Cl2 .1978 .0177 .2459 Cl
O1 .0 .2167 .25 O
O2 -.0119 .3945 .1813 O
O3 .0 .0330 .25 O
O4 -.1192 .1896 .1616 O
O5 .0877 .1896 .1570 O
C1 -.0124 .4910 .1410 C
C2 .0599 .5372 .1382 C
C3 -.0958 .5339 .1204 C
C4 .0 -.0822 .25 C
C5 -.0150 -.1296 .1856 C
C6 -.2006 .1996 .1120 C
C7 -.2660 .2330 .1482 C
C8 -.2175 .1022 .0659 C
C9 .1519 .1980 .1054 C
C10 .2132 .2609 .1212 C
C11 .1486 .1096 .0554 C

loop_
_atom_type_symbol
C
Al
Cl
O
